data_7053002
loop_
_publ_author_name
'Bo, Qi-Bing'
'Wang, Hong-Yan'
'Wang, Da-Qi'

_publ_section_title
;
 Synthesis, characterization and photoluminescent properties of Zn-based
 mono- and hetero-MOFs containing the R-isophthalate (R = methyl or
 tert-butyl) ligands
;
_journal_issue 2
_journal_name_full 'New Journal of Chemistry'
_journal_page_first 380
_journal_paper_doi 10.1039/c2nj40752c
_journal_volume 37
_journal_year 2013
_chemical_formula_sum 'C30 H36 Ba O14 Zn2'
_chemical_formula_weight 888.71
_chemical_name_systematic
;
?
;
_space_group_IT_number 8
_symmetry_cell_setting monoclinic
_symmetry_space_group_name_Hall 'C -2y'
_symmetry_space_group_name_H-M 'C 1 m 1'
_atom_sites_solution_hydrogens geom
_atom_sites_solution_primary direct
_atom_sites_solution_secondary difmap
_audit_creation_method SHELXL-97
_cell_angle_alpha 90.00
_cell_angle_beta 106.350(6)
_cell_angle_gamma 90.00
_cell_formula_units_Z 4
_cell_length_a 18.1400(10)
_cell_length_b 31.2496(19)
_cell_length_c 6.8627(4)
_cell_measurement_temperature 293(2)
_cell_volume 3732.9(4)
_computing_structure_refinement 'SHELXL-97 (Sheldrick, 1997)'
_computing_structure_solution 'SHELXS-97 (Sheldrick, 1990)'
_diffrn_ambient_temperature 293(2)
_diffrn_measured_fraction_theta_full 0.999
_diffrn_measured_fraction_theta_max 0.999
_diffrn_radiation_monochromator graphite
_diffrn_radiation_source 'fine-focus sealed tube'
_diffrn_radiation_type MoK\a
_diffrn_radiation_wavelength 0.71073
_diffrn_reflns_av_R_equivalents 0.0299
_diffrn_reflns_av_sigmaI/netI 0.0508
_diffrn_reflns_limit_h_max 22
_diffrn_reflns_limit_h_min -22
_diffrn_reflns_limit_k_max 38
_diffrn_reflns_limit_k_min -39
_diffrn_reflns_limit_l_max 8
_diffrn_reflns_limit_l_min -8
_diffrn_reflns_number 11966
_diffrn_reflns_theta_full 26.37
_diffrn_reflns_theta_max 26.37
_diffrn_reflns_theta_min 2.61
_exptl_absorpt_coefficient_mu 2.374
_exptl_absorpt_correction_T_max 0.6232
_exptl_absorpt_correction_T_min 0.4354
_exptl_absorpt_correction_type multi-scan
_exptl_crystal_colour colorless
_exptl_crystal_density_diffrn 1.549
_exptl_crystal_density_method 'not measured'
_exptl_crystal_description sheet
_exptl_crystal_F_000 1736
_exptl_crystal_size_max 0.42
_exptl_crystal_size_mid 0.31
_exptl_crystal_size_min 0.22
_platon_squeeze_details
;
;
_refine_diff_density_max 0.617
_refine_diff_density_min -0.474
_refine_diff_density_rms 0.087
_refine_ls_abs_structure_details 'Flack H D (1983), Acta Cryst. A39, 876-881'
_refine_ls_abs_structure_Flack -0.013(13)
_refine_ls_extinction_method none
_refine_ls_goodness_of_fit_ref 1.043
_refine_ls_hydrogen_treatment constr
_refine_ls_matrix_type full
_refine_ls_number_parameters 405
_refine_ls_number_reflns 6783
_refine_ls_number_restraints 56
_refine_ls_restrained_S_all 1.038
_refine_ls_R_factor_all 0.0377
_refine_ls_R_factor_gt 0.0342
_refine_ls_shift/su_max 0.001
_refine_ls_shift/su_mean 0.000
_refine_ls_structure_factor_coef Fsqd
_refine_ls_weighting_details 'calc w=1/[\s^2^(Fo^2^)+(0.0354P)^2^+2.7895P] where P=(Fo^2^+2Fc^2^)/3'
_refine_ls_weighting_scheme calc
_refine_ls_wR_factor_gt 0.0760
_refine_ls_wR_factor_ref 0.0787
_reflns_number_gt 6385
_reflns_number_total 6783
_reflns_threshold_expression >2sigma(I)
_cod_data_source_file c2nj40752c.txt
_cod_data_source_block ZnBa-tbip
_cod_depositor_comments
;
The following automatic conversions were performed:

'_symmetry_cell_setting' value 'Monoclinic' changed to 'monoclinic'
according to /home/saulius/struct/CIF-dictionaries/cif_core.dic
dictionary named 'cif_core.dic' version 2.4.2 from 2011-04-26.

Automatic conversion script
Id: cif_fix_values 1891 2012-01-12 08:04:46Z andrius 
;
_cod_original_sg_symbol_H-M Cm
_cod_database_code 7053002

loop_
_symmetry_equiv_pos_as_xyz
'x, y, z'
'x, -y, z'
'x+1/2, y+1/2, z'
'x+1/2, -y+1/2, z'

loop_
_atom_site_label
_atom_site_type_symbol
_atom_site_fract_x
_atom_site_fract_y
_atom_site_fract_z
_atom_site_U_iso_or_equiv
_atom_site_adp_type
_atom_site_occupancy
_atom_site_symmetry_multiplicity
_atom_site_calc_flag
_atom_site_refinement_flags
_atom_site_disorder_group
Ba1 Ba 0.687041(17) 0.704224(9) 1.18308(3) 0.02442(8) Uani 1 1 d . .
Zn1 Zn 0.74191(3) 0.630829(19) 0.82235(9) 0.02515(14) Uani 1 1 d . .
Zn2 Zn 0.81381(3) 0.733936(19) 0.82009(8) 0.02280(13) Uani 1 1 d . .
O1 O 0.7026(2) 0.61448(11) 1.1915(7) 0.0349(10) Uani 1 1 d . .
O2 O 0.7520(2) 0.57810(13) 0.9808(6) 0.0393(10) Uani 1 1 d . .
O3 O 0.7859(3) 0.61119(17) 0.6032(7) 0.0582(13) Uani 1 1 d . .
H3B H 0.8101 0.5872 0.6363 0.087 Uiso 1 1 d R .
H3A H 0.7497 0.6074 0.4913 0.087 Uiso 1 1 d R .
O4 O 0.79513(19) 0.68099(11) 0.9577(5) 0.0241(8) Uani 1 1 d . .
O5 O 0.7268(2) 0.75640(13) 0.6015(6) 0.0316(9) Uani 1 1 d . .
O6 O 0.6589(2) 0.74140(14) 0.8166(6) 0.0369(10) Uani 1 1 d . .
O7 O 0.3326(2) 0.81736(14) 0.4199(7) 0.0375(10) Uani 1 1 d . .
O8 O 0.3953(2) 0.77789(13) 0.6867(6) 0.0345(9) Uani 1 1 d . .
O9 O 0.5308(3) 0.7231(3) 1.0122(9) 0.097(2) Uani 1 1 d . .
H9D H 0.5023 0.7004 1.0143 0.145 Uiso 1 1 d R .
H9E H 0.5159 0.7438 1.0805 0.145 Uiso 1 1 d R .
O10 O 0.6284(2) 0.67137(14) 0.4693(6) 0.0377(10) Uani 1 1 d . .
O11 O 0.6321(2) 0.64244(14) 0.7674(6) 0.0398(10) Uani 1 1 d . .
O12 O 0.3745(2) 0.72900(12) 0.0437(6) 0.0332(9) Uani 1 1 d . .
O13 O 0.2770(2) 0.72705(13) 0.1795(7) 0.0412(10) Uani 1 1 d . .
C1 C 0.7182(3) 0.58038(18) 1.1208(8) 0.0300(12) Uani 1 1 d . .
C2 C 0.6947(4) 0.53845(15) 1.1942(10) 0.0278(11) Uani 1 1 d . .
C3 C 0.7211(5) 0.5000 1.1371(11) 0.0289(17) Uani 1 2 d S .
H3 H 0.7562 0.5000 1.0611 0.035 Uiso 1 2 calc SR .
C4 C 0.6413(3) 0.53799(18) 1.3049(8) 0.0296(12) Uani 1 1 d . .
H4 H 0.6235 0.5638 1.3416 0.036 Uiso 1 1 calc R .
C5 C 0.6138(5) 0.5000 1.3621(12) 0.0320(18) Uani 1 2 d S .
C6 C 0.5532(5) 0.5000 1.4781(14) 0.039(2) Uani 1 2 d S .
C7 C 0.4780(8) 0.4839(5) 1.338(2) 0.075(4) Uani 0.50 1 d PU 1
H7B H 0.4679 0.5000 1.2090 0.113 Uiso 1 2 d SR 1
H7C H 0.4370 0.4896 1.3970 0.113 Uiso 0.50 1 d PR 1
H7A H 0.4815 0.4536 1.3179 0.113 Uiso 0.50 1 d PR 1
C8 C 0.5417(10) 0.5426(7) 1.562(3) 0.075(4) Uani 0.50 1 d PU 1
H8C H 0.5904 0.5539 1.6392 0.113 Uiso 0.50 1 d PR 1
H8A H 0.5084 0.5397 1.6480 0.113 Uiso 0.50 1 d PR 1
H8B H 0.5187 0.5618 1.4522 0.113 Uiso 0.50 1 d PR 1
C9 C 0.5807(10) 0.5305(7) 1.668(3) 0.075(4) Uani 0.50 1 d PU 2
H9B H 0.6231 0.5176 1.7666 0.113 Uiso 0.50 1 d PR 2
H9A H 0.5391 0.5351 1.7263 0.113 Uiso 0.50 1 d PR 2
H9C H 0.5965 0.5575 1.6254 0.113 Uiso 0.50 1 d PR 2
C10 C 0.6652(3) 0.75871(17) 0.6607(8) 0.0259(12) Uani 1 1 d . .
C11 C 0.5995(3) 0.78373(17) 0.5347(8) 0.0259(12) Uani 1 1 d . .
C12 C 0.5292(3) 0.77998(18) 0.5765(8) 0.0258(12) Uani 1 1 d . .
H12 H 0.5238 0.7605 0.6739 0.031 Uiso 1 1 calc R .
C13 C 0.4671(3) 0.80475(17) 0.4759(8) 0.0236(11) Uani 1 1 d . .
C14 C 0.3917(3) 0.79945(17) 0.5280(8) 0.0248(11) Uani 1 1 d . .
C15 C 0.4755(3) 0.83459(18) 0.3331(8) 0.0278(12) Uani 1 1 d . .
H15 H 0.4341 0.8519 0.2692 0.033 Uiso 1 1 calc R .
C16 C 0.5445(3) 0.83919(18) 0.2833(8) 0.0296(12) Uani 1 1 d . .
C17 C 0.5538(4) 0.8719(2) 0.1321(11) 0.0449(16) Uani 1 1 d . .
C18 C 0.4803(7) 0.8794(4) -0.0356(16) 0.123(3) Uani 1 1 d U .
H18A H 0.4559 0.8524 -0.0795 0.184 Uiso 1 1 calc R .
H18C H 0.4920 0.8933 -0.1480 0.184 Uiso 1 1 calc R .
H18B H 0.4463 0.8971 0.0143 0.184 Uiso 1 1 calc R .
C19 C 0.5754(7) 0.9135(4) 0.2407(17) 0.123(3) Uani 1 1 d U .
H19A H 0.5453 0.9178 0.3338 0.184 Uiso 1 1 calc R .
H19C H 0.5660 0.9365 0.1438 0.184 Uiso 1 1 calc R .
H19B H 0.6290 0.9130 0.3143 0.184 Uiso 1 1 calc R .
C20 C 0.6160(7) 0.8598(4) 0.0328(17) 0.123(3) Uani 1 1 d U .
H20B H 0.6644 0.8572 0.1351 0.184 Uiso 1 1 calc R .
H20C H 0.6198 0.8815 -0.0629 0.184 Uiso 1 1 calc R .
H20A H 0.6032 0.8329 -0.0365 0.184 Uiso 1 1 calc R .
C21 C 0.6061(3) 0.81291(18) 0.3841(8) 0.0287(12) Uani 1 1 d . .
H21 H 0.6523 0.8148 0.3508 0.034 Uiso 1 1 calc R .
C22 C 0.5958(3) 0.65850(18) 0.5936(9) 0.0286(12) Uani 1 1 d . .
C23 C 0.5098(3) 0.66085(18) 0.5475(8) 0.0272(12) Uani 1 1 d . .
C24 C 0.4689(3) 0.68560(17) 0.3896(8) 0.0263(12) Uani 1 1 d . .
H24 H 0.4944 0.7005 0.3109 0.032 Uiso 1 1 calc R .
C25 C 0.3890(3) 0.68860(18) 0.3458(8) 0.0272(11) Uani 1 1 d . .
C26 C 0.3429(3) 0.71696(19) 0.1801(8) 0.0289(12) Uani 1 1 d . .
C27 C 0.3524(3) 0.66518(17) 0.4657(8) 0.0284(12) Uani 1 1 d . .
H27 H 0.2994 0.6673 0.4384 0.034 Uiso 1 1 calc R .
C28 C 0.3920(3) 0.63916(18) 0.6226(9) 0.0315(13) Uani 1 1 d . .
C29 C 0.4729(3) 0.63760(18) 0.6646(8) 0.0300(13) Uani 1 1 d . .
H29 H 0.5015 0.6209 0.7714 0.036 Uiso 1 1 calc R .
C30 C 0.3504(3) 0.6111(2) 0.7390(11) 0.0405(15) Uani 1 1 d . .
C31 C 0.2798(5) 0.6326(3) 0.7722(15) 0.0799(16) Uani 1 1 d U .
H31C H 0.2928 0.6612 0.8216 0.120 Uiso 1 1 calc R .
H31A H 0.2622 0.6167 0.8699 0.120 Uiso 1 1 calc R .
H31B H 0.2399 0.6337 0.6460 0.120 Uiso 1 1 calc R .
C32 C 0.3239(5) 0.5709(3) 0.6127(14) 0.0799(16) Uani 1 1 d U .
H32C H 0.2825 0.5780 0.4954 0.120 Uiso 1 1 calc R .
H32A H 0.3066 0.5501 0.6929 0.120 Uiso 1 1 calc R .
H32B H 0.3659 0.5593 0.5703 0.120 Uiso 1 1 calc R .
C33 C 0.4005(5) 0.5977(3) 0.9477(14) 0.0799(16) Uani 1 1 d U .
H33B H 0.4420 0.5802 0.9326 0.120 Uiso 1 1 calc R .
H33A H 0.3702 0.5818 1.0169 0.120 Uiso 1 1 calc R .
H33C H 0.4209 0.6227 1.0253 0.120 Uiso 1 1 calc R .

loop_
_atom_site_aniso_label
_atom_site_aniso_U_11
_atom_site_aniso_U_22
_atom_site_aniso_U_33
_atom_site_aniso_U_23
_atom_site_aniso_U_13
_atom_site_aniso_U_12
Ba1 0.02103(13) 0.02929(16) 0.02606(14) 0.00355(15) 0.01172(11) -0.00167(15)
Zn1 0.0247(3) 0.0262(3) 0.0257(3) 0.0016(3) 0.0089(3) -0.0022(3)
Zn2 0.0172(3) 0.0282(3) 0.0247(3) -0.0024(3) 0.0088(2) -0.0025(3)
O1 0.053(3) 0.0205(19) 0.033(2) -0.0013(19) 0.014(2) -0.0044(19)
O2 0.055(3) 0.030(2) 0.042(2) 0.0092(18) 0.028(2) 0.0068(19)
O3 0.056(3) 0.084(4) 0.036(3) -0.011(3) 0.017(2) 0.004(3)
O4 0.0248(18) 0.0214(19) 0.0268(19) 0.0014(15) 0.0085(16) -0.0018(15)
O5 0.0197(18) 0.040(2) 0.037(2) 0.0056(19) 0.0106(18) 0.0026(18)
O6 0.035(2) 0.049(3) 0.028(2) 0.0133(19) 0.0114(19) 0.013(2)
O7 0.0186(19) 0.046(3) 0.046(3) -0.003(2) 0.0060(19) 0.0020(19)
O8 0.0222(18) 0.051(3) 0.035(2) 0.0039(19) 0.0153(18) 0.0000(18)
O9 0.034(3) 0.200(7) 0.061(4) 0.061(5) 0.021(3) 0.023(4)
O10 0.031(2) 0.051(3) 0.037(2) 0.009(2) 0.0182(19) 0.0007(19)
O11 0.0231(19) 0.056(3) 0.040(2) 0.025(2) 0.0084(18) 0.0031(19)
O12 0.030(2) 0.037(2) 0.034(2) 0.0130(18) 0.0124(18) 0.0121(18)
O13 0.031(2) 0.045(3) 0.049(3) 0.013(2) 0.014(2) 0.017(2)
C1 0.032(3) 0.031(3) 0.025(3) 0.004(2) 0.003(2) 0.001(3)
C2 0.040(3) 0.021(2) 0.021(2) 0.002(3) 0.007(2) -0.002(3)
C3 0.041(4) 0.027(4) 0.022(4) 0.000 0.014(4) 0.000
C4 0.034(3) 0.024(3) 0.032(3) 0.003(2) 0.012(3) 0.003(2)
C5 0.037(4) 0.031(4) 0.030(4) 0.000 0.012(4) 0.000
C6 0.045(5) 0.030(5) 0.052(6) 0.000 0.030(5) 0.000
C7 0.062(6) 0.108(10) 0.069(8) -0.032(7) 0.040(5) -0.023(7)
C8 0.062(6) 0.108(10) 0.069(8) -0.032(7) 0.040(5) -0.023(7)
C9 0.062(6) 0.108(10) 0.069(8) -0.032(7) 0.040(5) -0.023(7)
C10 0.020(3) 0.030(3) 0.029(3) -0.002(2) 0.010(3) 0.001(2)
C11 0.024(3) 0.029(3) 0.027(3) -0.006(2) 0.011(2) -0.004(2)
C12 0.024(3) 0.032(3) 0.026(3) 0.002(2) 0.013(2) -0.004(2)
C13 0.019(2) 0.027(3) 0.023(3) -0.001(2) 0.004(2) 0.001(2)
C14 0.019(2) 0.029(3) 0.026(3) -0.005(2) 0.007(2) 0.000(2)
C15 0.018(2) 0.034(3) 0.027(3) 0.003(2) 0.000(2) -0.001(2)
C16 0.026(3) 0.031(3) 0.031(3) 0.003(2) 0.006(2) -0.001(2)
C17 0.033(3) 0.040(4) 0.057(4) 0.014(3) 0.007(3) -0.006(3)
C18 0.124(6) 0.145(6) 0.099(5) 0.081(5) 0.033(4) -0.010(5)
C19 0.124(6) 0.145(6) 0.099(5) 0.081(5) 0.033(4) -0.010(5)
C20 0.124(6) 0.145(6) 0.099(5) 0.081(5) 0.033(4) -0.010(5)
C21 0.022(3) 0.036(3) 0.030(3) -0.001(3) 0.012(2) -0.006(2)
C22 0.025(3) 0.029(3) 0.034(3) 0.003(2) 0.013(3) 0.002(2)
C23 0.019(2) 0.035(3) 0.028(3) 0.008(2) 0.008(2) 0.002(2)
C24 0.027(3) 0.030(3) 0.025(3) 0.004(2) 0.012(2) 0.002(2)
C25 0.027(3) 0.029(3) 0.026(3) 0.001(2) 0.008(2) 0.003(2)
C26 0.028(3) 0.029(3) 0.030(3) -0.001(2) 0.010(2) 0.004(2)
C27 0.021(3) 0.034(3) 0.032(3) 0.007(2) 0.009(2) 0.001(2)
C28 0.028(3) 0.032(3) 0.038(3) 0.003(3) 0.015(3) 0.002(3)
C29 0.031(3) 0.031(3) 0.030(3) 0.007(2) 0.013(3) 0.004(2)
C30 0.036(3) 0.037(4) 0.057(4) 0.013(3) 0.026(3) 0.005(3)
C31 0.078(3) 0.081(4) 0.099(4) 0.028(3) 0.054(3) -0.001(3)
C32 0.078(3) 0.081(4) 0.099(4) 0.028(3) 0.054(3) -0.001(3)
C33 0.078(3) 0.081(4) 0.099(4) 0.028(3) 0.054(3) -0.001(3)

loop_
_atom_type_symbol
_atom_type_description
_atom_type_scat_dispersion_real
_atom_type_scat_dispersion_imag
_atom_type_scat_source
C C 0.0033 0.0016 'International Tables Vol C Tables 4.2.6.8 and 6.1.1.4'
H H 0.0000 0.0000 'International Tables Vol C Tables 4.2.6.8 and 6.1.1.4'
O O 0.0106 0.0060 'International Tables Vol C Tables 4.2.6.8 and 6.1.1.4'
Ba Ba -0.3244 2.2819 'International Tables Vol C Tables 4.2.6.8 and 6.1.1.4'
Zn Zn 0.2839 1.4301 'International Tables Vol C Tables 4.2.6.8 and 6.1.1.4'

loop_
_geom_angle_atom_site_label_1
_geom_angle_atom_site_label_2
_geom_angle_atom_site_label_3
_geom_angle
_geom_angle_site_symmetry_1
_geom_angle_site_symmetry_3
O6 Ba1 O10 147.10(13) . 1_556
O6 Ba1 O13 66.65(14) . 4_566
O10 Ba1 O13 132.44(13) 1_556 4_566
O6 Ba1 O7 123.64(12) . 4_566
O10 Ba1 O7 89.23(12) 1_556 4_566
O13 Ba1 O7 73.75(13) 4_566 4_566
O6 Ba1 O9 67.31(13) . .
O10 Ba1 O9 79.91(14) 1_556 .
O13 Ba1 O9 111.7(2) 4_566 .
O7 Ba1 O9 168.79(13) 4_566 .
O6 Ba1 O4 65.75(11) . .
O10 Ba1 O4 139.27(11) 1_556 .
O13 Ba1 O4 72.22(11) 4_566 .
O7 Ba1 O4 64.97(11) 4_566 .
O9 Ba1 O4 125.61(15) . .
O6 Ba1 O5 123.70(11) . 1_556
O10 Ba1 O5 64.84(11) 1_556 1_556
O13 Ba1 O5 67.61(11) 4_566 1_556
O7 Ba1 O5 70.16(11) 4_566 1_556
O9 Ba1 O5 102.32(19) . 1_556
O4 Ba1 O5 126.01(9) . 1_556
O6 Ba1 Zn1 70.04(9) . .
O10 Ba1 Zn1 119.17(9) 1_556 .
O13 Ba1 Zn1 102.09(9) 4_566 .
O7 Ba1 Zn1 81.39(9) 4_566 .
O9 Ba1 Zn1 106.27(18) . .
O4 Ba1 Zn1 31.12(7) . .
O5 Ba1 Zn1 151.38(7) 1_556 .
O6 Ba1 Zn2 45.43(8) . .
O10 Ba1 Zn2 166.44(9) 1_556 .
O13 Ba1 Zn2 49.21(9) 4_566 .
O7 Ba1 Zn2 78.39(8) 4_566 .
O9 Ba1 Zn2 112.68(10) . .
O4 Ba1 Zn2 28.84(7) . .
O5 Ba1 Zn2 114.95(7) 1_556 .
Zn1 Ba1 Zn2 53.912(13) . .
O4 Zn1 O11 106.61(18) . .
O4 Zn1 O2 117.37(17) . .
O11 Zn1 O2 101.22(16) . .
O4 Zn1 O3 111.18(17) . .
O11 Zn1 O3 121.0(2) . .
O2 Zn1 O3 99.6(2) . .
O4 Zn1 Ba1 50.98(10) . .
O11 Zn1 Ba1 64.13(14) . .
O2 Zn1 Ba1 98.66(11) . .
O3 Zn1 Ba1 159.39(15) . .
O5 Zn2 O8 104.83(16) . 4_565
O5 Zn2 O4 116.85(15) . .
O8 Zn2 O4 108.34(16) 4_565 .
O5 Zn2 O12 121.97(17) . 4_566
O8 Zn2 O12 98.17(16) 4_565 4_566
O4 Zn2 O12 104.49(15) . 4_566
O5 Zn2 Ba1 94.59(11) . .
O8 Zn2 Ba1 153.02(12) 4_565 .
O4 Zn2 Ba1 45.12(10) . .
O12 Zn2 Ba1 86.81(11) 4_566 .
C1 O2 Zn1 112.4(3) . .
Zn1 O3 H3B 110.5 . .
Zn1 O3 H3A 110.4 . .
H3B O3 H3A 108.5 . .
Zn1 O4 Zn2 125.21(18) . .
Zn1 O4 Ba1 97.90(12) . .
Zn2 O4 Ba1 106.04(13) . .
C10 O5 Zn2 110.9(3) . .
C10 O5 Ba1 108.3(3) . 1_554
Zn2 O5 Ba1 115.48(16) . 1_554
C10 O6 Ba1 164.4(4) . .
C14 O7 Ba1 139.1(4) . 4_464
C14 O8 Zn2 129.3(3) . 4_465
Ba1 O9 H9D 110.6 . .
Ba1 O9 H9E 110.8 . .
H9D O9 H9E 108.2 . .
C22 O10 Ba1 174.4(4) . 1_554
C22 O11 Zn1 118.5(3) . .
C26 O12 Zn2 118.0(3) . 4_464
C26 O13 Ba1 142.1(4) . 4_464
O1 C1 O2 123.6(5) . .
O1 C1 C2 120.0(5) . .
O2 C1 C2 116.3(5) . .
C4 C2 C3 119.6(5) . .
C4 C2 C1 119.9(5) . .
C3 C2 C1 120.3(6) . .
C2 C3 C2 119.7(7) . 2_565
C2 C3 H3 120.2 . .
C2 C3 H3 120.2 2_565 .
C5 C4 C2 121.7(5) . .
C5 C4 H4 119.2 . .
C2 C4 H4 119.2 . .
C4 C5 C4 117.8(7) . 2_565
C4 C5 C6 121.1(3) . .
C4 C5 C6 121.1(4) 2_565 .
C8 C6 C8 127.0(15) . 2_565
C8 C6 C7 75.5(10) . 2_565
C8 C6 C7 110.1(11) 2_565 2_565
C8 C6 C7 110.1(11) . .
C8 C6 C7 75.5(10) 2_565 .
C7 C6 C7 38.8(13) 2_565 .
C8 C6 C5 113.6(7) . .
C8 C6 C5 113.6(7) 2_565 .
C7 C6 C5 108.6(8) 2_565 .
C7 C6 C5 108.6(8) . .
C8 C6 C9 35.5(10) . .
C8 C6 C9 105.6(12) 2_565 .
C7 C6 C9 110.0(10) 2_565 .
C7 C6 C9 138.0(10) . .
C5 C6 C9 108.8(8) . .
C8 C6 C9 105.6(12) . 2_565
C8 C6 C9 35.5(10) 2_565 2_565
C7 C6 C9 138.0(10) 2_565 2_565
C7 C6 C9 110.0(10) . 2_565
C5 C6 C9 108.8(8) . 2_565
C9 C6 C9 74.5(16) . 2_565
C7 C7 C6 70.6(7) 2_565 .
C7 C7 C8 116.7(8) 2_565 2_565
C6 C7 C8 51.5(8) . 2_565
C7 C7 H7B 59.3 2_565 .
C6 C7 H7B 107.8 . .
C8 C7 H7B 153.1 2_565 .
C7 C7 H7C 79.2 2_565 .
C6 C7 H7C 109.5 . .
C8 C7 H7C 96.2 2_565 .
H7B C7 H7C 108.3 . .
C7 C7 H7A 170.1 2_565 .
C6 C7 H7A 109.5 . .
C8 C7 H7A 67.9 2_565 .
H7B C7 H7A 112.3 . .
H7C C7 H7A 109.5 . .
C6 C8 C7 53.0(8) . 2_565
C6 C8 H8C 109.5 . .
C7 C8 H8C 152.9 2_565 .
C6 C8 H8A 109.5 . .
C7 C8 H8A 96.7 2_565 .
H8C C8 H8A 109.5 . .
C6 C8 H8B 109.5 . .
C7 C8 H8B 66.1 2_565 .
H8C C8 H8B 109.5 . .
H8A C8 H8B 109.5 . .
C6 C8 H9A 104.0 . .
C7 C8 H9A 122.2 2_565 .
H8C C8 H9A 79.6 . .
H8A C8 H9A 35.1 . .
H8B C8 H9A 139.2 . .
C6 C8 H9C 109.1 . .
C7 C8 H9C 145.7 2_565 .
H8C C8 H9C 9.4 . .
H8A C8 H9C 117.5 . .
H8B C8 H9C 101.3 . .
H9A C8 H9C 88.8 . .
C6 C9 C9 52.7(8) . 2_565
C6 C9 H8C 113.4 . .
C9 C9 H8C 157.8 2_565 .
C6 C9 H8A 88.4 . .
C9 C9 H8A 102.6 2_565 .
H8C C9 H8A 93.4 . .
C6 C9 H9B 109.5 . .
C9 C9 H9B 65.1 2_565 .
H8C C9 H9B 112.0 . .
H8A C9 H9B 138.0 . .
C6 C9 H9A 109.5 . .
C9 C9 H9A 98.6 2_565 .
H8C C9 H9A 102.8 . .
H8A C9 H9A 29.6 . .
H9B C9 H9A 109.5 . .
C6 C9 H9C 109.5 . .
C9 C9 H9C 151.2 2_565 .
H8C C9 H9C 6.7 . .
H8A C9 H9C 98.8 . .
H9B C9 H9C 109.5 . .
H9A C9 H9C 109.5 . .
O6 C10 O5 123.2(5) . .
O6 C10 C11 118.8(4) . .
O5 C10 C11 118.0(5) . .
C12 C11 C21 118.6(5) . .
C12 C11 C10 118.0(5) . .
C21 C11 C10 123.3(5) . .
C13 C12 C11 121.1(5) . .
C13 C12 H12 119.4 . .
C11 C12 H12 119.4 . .
C12 C13 C15 119.5(5) . .
C12 C13 C14 118.9(5) . .
C15 C13 C14 121.6(5) . .
O7 C14 O8 125.2(5) . .
O7 C14 C13 119.4(5) . .
O8 C14 C13 115.4(5) . .
C13 C15 C16 121.7(5) . .
C13 C15 H15 119.2 . .
C16 C15 H15 119.2 . .
C15 C16 C21 117.7(5) . .
C15 C16 C17 121.6(5) . .
C21 C16 C17 120.7(5) . .
C19 C17 C16 108.2(6) . .
C19 C17 C18 107.3(8) . .
C16 C17 C18 112.6(6) . .
C19 C17 C20 108.5(8) . .
C16 C17 C20 112.4(6) . .
C18 C17 C20 107.7(8) . .
C17 C18 H18A 109.5 . .
C17 C18 H18C 109.5 . .
H18A C18 H18C 109.5 . .
C17 C18 H18B 109.5 . .
H18A C18 H18B 109.5 . .
H18C C18 H18B 109.5 . .
C17 C19 H19A 109.5 . .
C17 C19 H19C 109.5 . .
H19A C19 H19C 109.5 . .
C17 C19 H19B 109.5 . .
H19A C19 H19B 109.5 . .
H19C C19 H19B 109.5 . .
C17 C20 H20B 109.5 . .
C17 C20 H20C 109.5 . .
H20B C20 H20C 109.5 . .
C17 C20 H20A 109.5 . .
H20B C20 H20A 109.5 . .
H20C C20 H20A 109.5 . .
C16 C21 C11 121.4(5) . .
C16 C21 H21 119.3 . .
C11 C21 H21 119.3 . .
O10 C22 O11 123.2(5) . .
O10 C22 C23 120.6(5) . .
O11 C22 C23 116.3(4) . .
C24 C23 C29 120.9(5) . .
C24 C23 C22 119.6(5) . .
C29 C23 C22 119.6(5) . .
C23 C24 C25 120.4(5) . .
C23 C24 H24 119.8 . .
C25 C24 H24 119.8 . .
C24 C25 C27 118.2(5) . .
C24 C25 C26 121.8(5) . .
C27 C25 C26 120.0(5) . .
O13 C26 O12 123.6(5) . .
O13 C26 C25 119.1(5) . .
O12 C26 C25 117.3(4) . .
C28 C27 C25 122.6(5) . .
C28 C27 H27 118.7 . .
C25 C27 H27 118.7 . .
C27 C28 C29 117.5(5) . .
C27 C28 C30 121.6(5) . .
C29 C28 C30 120.8(5) . .
C23 C29 C28 120.4(5) . .
C23 C29 H29 119.8 . .
C28 C29 H29 119.8 . .
C31 C30 C28 112.7(5) . .
C31 C30 C32 107.9(6) . .
C28 C30 C32 107.5(5) . .
C31 C30 C33 106.6(6) . .
C28 C30 C33 113.5(5) . .
C32 C30 C33 108.6(6) . .
C30 C31 H31C 109.5 . .
C30 C31 H31A 109.5 . .
H31C C31 H31A 109.5 . .
C30 C31 H31B 109.5 . .
H31C C31 H31B 109.5 . .
H31A C31 H31B 109.5 . .
C30 C32 H32C 109.5 . .
C30 C32 H32A 109.5 . .
H32C C32 H32A 109.5 . .
C30 C32 H32B 109.5 . .
H32C C32 H32B 109.5 . .
H32A C32 H32B 109.5 . .
C30 C33 H33B 109.5 . .
C30 C33 H33A 109.5 . .
H33B C33 H33A 109.5 . .
C30 C33 H33C 109.5 . .
H33B C33 H33C 109.5 . .
H33A C33 H33C 109.5 . .

loop_
_geom_bond_atom_site_label_1
_geom_bond_atom_site_label_2
_geom_bond_distance
_geom_bond_site_symmetry_2
Ba1 O6 2.686(4) .
Ba1 O10 2.688(4) 1_556
Ba1 O13 2.701(4) 4_566
Ba1 O7 2.766(4) 4_566
Ba1 O9 2.808(5) .
Ba1 O4 2.910(3) .
Ba1 O5 3.203(4) 1_556
Ba1 Zn1 3.7104(7) .
Ba1 Zn2 3.9472(6) .
Zn1 O4 1.936(4) .
Zn1 O11 1.954(4) .
Zn1 O2 1.954(4) .
Zn1 O3 1.987(4) .
Zn2 O5 1.975(4) .
Zn2 O8 1.980(3) 4_565
Zn2 O4 1.981(3) .
Zn2 O12 1.989(4) 4_566
O1 C1 1.237(6) .
O2 C1 1.279(6) .
O3 H3B 0.8655 .
O3 H3A 0.8659 .
O5 C10 1.294(6) .
O5 Ba1 3.203(4) 1_554
O6 C10 1.232(6) .
O7 C14 1.251(7) .
O7 Ba1 2.766(4) 4_464
O8 C14 1.267(6) .
O8 Zn2 1.980(3) 4_465
O9 H9D 0.8822 .
O9 H9E 0.8842 .
O10 C22 1.233(6) .
O10 Ba1 2.688(4) 1_554
O11 C22 1.291(7) .
O12 C26 1.284(6) .
O12 Zn2 1.989(4) 4_464
O13 C26 1.235(6) .
O13 Ba1 2.701(4) 4_464
C1 C2 1.508(7) .
C2 C4 1.389(8) .
C2 C3 1.390(6) .
C3 C2 1.390(6) 2_565
C3 H3 0.9300 .
C4 C5 1.387(6) .
C4 H4 0.9300 .
C5 C4 1.387(6) 2_565
C5 C6 1.528(10) .
C6 C8 1.49(2) .
C6 C8 1.49(2) 2_565
C6 C7 1.518(16) 2_565
C6 C7 1.519(16) .
C6 C9 1.577(19) .
C6 C9 1.577(19) 2_565
C7 C7 1.01(3) 2_565
C7 C8 1.84(2) 2_565
C7 H7B 0.9875 .
C7 H7C 0.9600 .
C7 H7A 0.9601 .
C8 C7 1.84(2) 2_565
C8 H8C 0.9601 .
C8 H8A 0.9599 .
C8 H8B 0.9599 .
C8 H9A 1.1662 .
C8 H9C 1.0733 .
C9 C9 1.91(4) 2_565
C9 H8C 0.7871 .
C9 H9B 0.9600 .
C9 H9A 0.9601 .
C9 H9C 0.9601 .
C10 C11 1.483(8) .
C11 C12 1.389(7) .
C11 C21 1.409(7) .
C12 C13 1.380(7) .
C12 H12 0.9300 .
C13 C15 1.392(7) .
C13 C14 1.518(7) .
C15 C16 1.394(7) .
C15 H15 0.9300 .
C16 C21 1.402(8) .
C16 C17 1.500(8) .
C17 C19 1.495(14) .
C17 C18 1.515(12) .
C17 C20 1.522(13) .
C18 H18A 0.9600 .
C18 H18C 0.9600 .
C18 H18B 0.9600 .
C19 H19A 0.9600 .
C19 H19C 0.9600 .
C19 H19B 0.9600 .
C20 H20B 0.9600 .
C20 H20C 0.9600 .
C20 H20A 0.9600 .
C21 H21 0.9300 .
C22 C23 1.504(7) .
C23 C24 1.367(7) .
C23 C29 1.387(7) .
C24 C25 1.399(7) .
C24 H24 0.9300 .
C25 C27 1.399(7) .
C25 C26 1.497(8) .
C27 C28 1.379(8) .
C27 H27 0.9300 .
C28 C29 1.415(7) .
C28 C30 1.523(8) .
C29 H29 0.9300 .
C30 C31 1.519(10) .
C30 C32 1.523(11) .
C30 C33 1.523(11) .
C31 H31C 0.9600 .
C31 H31A 0.9600 .
C31 H31B 0.9600 .
C32 H32C 0.9600 .
C32 H32A 0.9600 .
C32 H32B 0.9600 .
C33 H33B 0.9600 .
C33 H33A 0.9600 .
C33 H33C 0.9600 .

loop_
_geom_torsion_atom_site_label_1
_geom_torsion_atom_site_label_2
_geom_torsion_atom_site_label_3
_geom_torsion_atom_site_label_4
_geom_torsion
_geom_torsion_site_symmetry_1
_geom_torsion_site_symmetry_4
O6 Ba1 Zn1 O4 75.88(16) . .
O10 Ba1 Zn1 O4 -139.00(16) 1_556 .
O13 Ba1 Zn1 O4 16.48(17) 4_566 .
O7 Ba1 Zn1 O4 -54.75(16) 4_566 .
O9 Ba1 Zn1 O4 133.6(2) . .
O5 Ba1 Zn1 O4 -48.64(19) 1_556 .
Zn2 Ba1 Zn1 O4 27.12(13) . .
O6 Ba1 Zn1 O11 -67.42(16) . .
O10 Ba1 Zn1 O11 77.70(16) 1_556 .
O13 Ba1 Zn1 O11 -126.83(16) 4_566 .
O7 Ba1 Zn1 O11 161.95(15) 4_566 .
O9 Ba1 Zn1 O11 -9.7(2) . .
O4 Ba1 Zn1 O11 -143.30(18) . .
O5 Ba1 Zn1 O11 168.06(19) 1_556 .
Zn2 Ba1 Zn1 O11 -116.18(13) . .
O6 Ba1 Zn1 O2 -165.75(16) . .
O10 Ba1 Zn1 O2 -20.63(16) 1_556 .
O13 Ba1 Zn1 O2 134.84(16) 4_566 .
O7 Ba1 Zn1 O2 63.62(16) 4_566 .
O9 Ba1 Zn1 O2 -108.0(2) . .
O4 Ba1 Zn1 O2 118.37(19) . .
O5 Ba1 Zn1 O2 69.7(2) 1_556 .
Zn2 Ba1 Zn1 O2 145.49(13) . .
O6 Ba1 Zn1 O3 42.4(4) . .
O10 Ba1 Zn1 O3 -172.5(4) 1_556 .
O13 Ba1 Zn1 O3 -17.1(4) 4_566 .
O7 Ba1 Zn1 O3 -88.3(4) 4_566 .
O9 Ba1 Zn1 O3 100.1(5) . .
O4 Ba1 Zn1 O3 -33.5(5) . .
O5 Ba1 Zn1 O3 -82.2(5) 1_556 .
Zn2 Ba1 Zn1 O3 -6.4(4) . .
O6 Ba1 Zn2 O5 -2.40(18) . .
O10 Ba1 Zn2 O5 158.1(4) 1_556 .
O13 Ba1 Zn2 O5 -99.02(17) 4_566 .
O7 Ba1 Zn2 O5 -177.48(15) 4_566 .
O9 Ba1 Zn2 O5 0.7(3) . .
O4 Ba1 Zn2 O5 124.02(19) . .
O5 Ba1 Zn2 O5 -116.02(17) 1_556 .
Zn1 Ba1 Zn2 O5 94.78(12) . .
O6 Ba1 Zn2 O8 -138.8(3) . 4_565
O10 Ba1 Zn2 O8 21.7(5) 1_556 4_565
O13 Ba1 Zn2 O8 124.6(3) 4_566 4_565
O7 Ba1 Zn2 O8 46.2(3) 4_566 4_565
O9 Ba1 Zn2 O8 -135.7(3) . 4_565
O4 Ba1 Zn2 O8 -12.3(3) . 4_565
O5 Ba1 Zn2 O8 107.6(3) 1_556 4_565
Zn1 Ba1 Zn2 O8 -41.6(3) . 4_565
O6 Ba1 Zn2 O4 -126.4(2) . .
O10 Ba1 Zn2 O4 34.0(4) 1_556 .
O13 Ba1 Zn2 O4 136.96(19) 4_566 .
O7 Ba1 Zn2 O4 58.50(17) 4_566 .
O9 Ba1 Zn2 O4 -123.3(3) . .
O5 Ba1 Zn2 O4 119.96(16) 1_556 .
Zn1 Ba1 Zn2 O4 -29.24(15) . .
O6 Ba1 Zn2 O12 119.44(18) . 4_566
O10 Ba1 Zn2 O12 -80.1(4) 1_556 4_566
O13 Ba1 Zn2 O12 22.82(18) 4_566 4_566
O7 Ba1 Zn2 O12 -55.64(15) 4_566 4_566
O9 Ba1 Zn2 O12 122.5(3) . 4_566
O4 Ba1 Zn2 O12 -114.14(19) . 4_566
O5 Ba1 Zn2 O12 5.82(14) 1_556 4_566
Zn1 Ba1 Zn2 O12 -143.38(12) . 4_566
O4 Zn1 O2 C1 68.5(4) . .
O11 Zn1 O2 C1 -47.1(4) . .
O3 Zn1 O2 C1 -171.6(4) . .
Ba1 Zn1 O2 C1 18.1(4) . .
O11 Zn1 O4 Zn2 -81.9(2) . .
O2 Zn1 O4 Zn2 165.55(18) . .
O3 Zn1 O4 Zn2 51.9(3) . .
Ba1 Zn1 O4 Zn2 -116.1(2) . .
O11 Zn1 O4 Ba1 34.13(16) . .
O2 Zn1 O4 Ba1 -78.39(16) . .
O3 Zn1 O4 Ba1 167.96(17) . .
O5 Zn2 O4 Zn1 44.4(3) . .
O8 Zn2 O4 Zn1 -73.7(2) 4_565 .
O12 Zn2 O4 Zn1 -177.6(2) 4_566 .
Ba1 Zn2 O4 Zn1 112.2(2) . .
O5 Zn2 O4 Ba1 -67.83(18) . .
O8 Zn2 O4 Ba1 174.14(14) 4_565 .
O12 Zn2 O4 Ba1 70.23(16) 4_566 .
O6 Ba1 O4 Zn1 -91.24(16) . .
O10 Ba1 O4 Zn1 61.4(2) 1_556 .
O13 Ba1 O4 Zn1 -163.07(17) 4_566 .
O7 Ba1 O4 Zn1 116.99(17) 4_566 .
O9 Ba1 O4 Zn1 -58.7(3) . .
O5 Ba1 O4 Zn1 153.61(11) 1_556 .
Zn2 Ba1 O4 Zn1 -130.2(2) . .
O6 Ba1 O4 Zn2 38.96(15) . .
O10 Ba1 O4 Zn2 -168.39(15) 1_556 .
O13 Ba1 O4 Zn2 -32.86(15) 4_566 .
O7 Ba1 O4 Zn2 -112.81(17) 4_566 .
O9 Ba1 O4 Zn2 71.5(3) . .
O5 Ba1 O4 Zn2 -76.18(17) 1_556 .
Zn1 Ba1 O4 Zn2 130.2(2) . .
O8 Zn2 O5 C10 169.3(4) 4_565 .
O4 Zn2 O5 C10 49.3(4) . .
O12 Zn2 O5 C10 -81.0(4) 4_566 .
Ba1 Zn2 O5 C10 8.2(4) . .
O8 Zn2 O5 Ba1 45.6(2) 4_565 1_554
O4 Zn2 O5 Ba1 -74.33(18) . 1_554
O12 Zn2 O5 Ba1 155.39(14) 4_566 1_554
Ba1 Zn2 O5 Ba1 -115.50(12) . 1_554
O10 Ba1 O6 C10 176.9(14) 1_556 .
O13 Ba1 O6 C10 43.6(15) 4_566 .
O7 Ba1 O6 C10 -5.6(15) 4_566 .
O9 Ba1 O6 C10 171.7(15) . .
O4 Ba1 O6 C10 -36.6(14) . .
O5 Ba1 O6 C10 81.8(15) 1_556 .
Zn1 Ba1 O6 C10 -69.9(15) . .
Zn2 Ba1 O6 C10 -11.4(14) . .
O4 Zn1 O11 C22 93.3(4) . .
O2 Zn1 O11 C22 -143.5(4) . .
O3 Zn1 O11 C22 -35.0(5) . .
Ba1 Zn1 O11 C22 122.2(5) . .
Zn1 O2 C1 O1 -21.5(7) . .
Zn1 O2 C1 C2 156.2(4) . .
O1 C1 C2 C4 14.4(9) . .
O2 C1 C2 C4 -163.4(6) . .
O1 C1 C2 C3 -171.1(6) . .
O2 C1 C2 C3 11.1(9) . .
C4 C2 C3 C2 -1.0(12) . 2_565
C1 C2 C3 C2 -175.6(4) . 2_565
C3 C2 C4 C5 0.6(11) . .
C1 C2 C4 C5 175.1(6) . .
C2 C4 C5 C4 -0.1(12) . 2_565
C2 C4 C5 C6 -178.0(7) . .
C4 C5 C6 C8 -13.4(15) . .
C4 C5 C6 C8 168.7(11) 2_565 .
C4 C5 C6 C8 -168.7(11) . 2_565
C4 C5 C6 C8 13.4(15) 2_565 2_565
C4 C5 C6 C7 68.4(11) . 2_565
C4 C5 C6 C7 -109.4(9) 2_565 2_565
C4 C5 C6 C7 109.4(9) . .
C4 C5 C6 C7 -68.4(11) 2_565 .
C4 C5 C6 C9 -51.3(13) . .
C4 C5 C6 C9 130.8(10) 2_565 .
C4 C5 C6 C9 -130.8(10) . 2_565
C4 C5 C6 C9 51.3(13) 2_565 2_565
C8 C6 C7 C7 28.2(8) . 2_565
C8 C6 C7 C7 152.7(8) 2_565 2_565
C5 C6 C7 C7 -96.8(4) . 2_565
C9 C6 C7 C7 55.4(14) . 2_565
C9 C6 C7 C7 144.2(9) 2_565 2_565
C8 C6 C7 C8 -124.5(16) . 2_565
C7 C6 C7 C8 -152.7(8) 2_565 2_565
C5 C6 C7 C8 110.5(8) . 2_565
C9 C6 C7 C8 -97.4(16) . 2_565
C9 C6 C7 C8 -8.5(11) 2_565 2_565
C8 C6 C8 C7 -104.4(18) 2_565 2_565
C7 C6 C8 C7 -17.8(8) . 2_565
C5 C6 C8 C7 104.3(9) . 2_565
C9 C6 C8 C7 -166.1(18) . 2_565
C9 C6 C8 C7 -136.5(11) 2_565 2_565
C8 C6 C9 C9 150.4(14) . 2_565
C8 C6 C9 C9 17.3(8) 2_565 2_565
C7 C6 C9 C9 136.1(10) 2_565 2_565
C7 C6 C9 C9 102.8(15) . 2_565
C5 C6 C9 C9 -105.0(8) . 2_565
Ba1 O6 C10 O5 20.8(19) . .
Ba1 O6 C10 C11 -158.7(12) . .
Zn2 O5 C10 O6 -13.1(7) . .
Ba1 O5 C10 O6 114.6(5) 1_554 .
Zn2 O5 C10 C11 166.4(4) . .
Ba1 O5 C10 C11 -65.9(5) 1_554 .
O6 C10 C11 C12 -11.9(8) . .
O5 C10 C11 C12 168.6(5) . .
O6 C10 C11 C21 164.1(5) . .
O5 C10 C11 C21 -15.5(8) . .
C21 C11 C12 C13 -1.1(8) . .
C10 C11 C12 C13 175.0(5) . .
C11 C12 C13 C15 -1.3(8) . .
C11 C12 C13 C14 -179.8(5) . .
Ba1 O7 C14 O8 -62.0(8) 4_464 .
Ba1 O7 C14 C13 120.8(5) 4_464 .
Zn2 O8 C14 O7 -1.5(8) 4_465 .
Zn2 O8 C14 C13 175.8(3) 4_465 .
C12 C13 C14 O7 -170.5(5) . .
C15 C13 C14 O7 11.0(8) . .
C12 C13 C14 O8 12.1(7) . .
C15 C13 C14 O8 -166.4(5) . .
C12 C13 C15 C16 2.3(8) . .
C14 C13 C15 C16 -179.3(5) . .
C13 C15 C16 C21 -0.7(9) . .
C13 C15 C16 C17 -178.9(5) . .
C15 C16 C17 C19 85.1(8) . .
C21 C16 C17 C19 -93.0(8) . .
C15 C16 C17 C18 -33.3(10) . .
C21 C16 C17 C18 148.6(8) . .
C15 C16 C17 C20 -155.1(7) . .
C21 C16 C17 C20 26.8(10) . .
C15 C16 C21 C11 -1.8(8) . .
C17 C16 C21 C11 176.4(5) . .
C12 C11 C21 C16 2.7(8) . .
C10 C11 C21 C16 -173.2(5) . .
Ba1 O10 C22 O11 -157(4) 1_554 .
Ba1 O10 C22 C23 23(5) 1_554 .
Zn1 O11 C22 O10 -8.5(8) . .
Zn1 O11 C22 C23 171.4(4) . .
O10 C22 C23 C24 -14.5(8) . .
O11 C22 C23 C24 165.6(5) . .
O10 C22 C23 C29 165.0(6) . .
O11 C22 C23 C29 -14.9(8) . .
C29 C23 C24 C25 1.3(9) . .
C22 C23 C24 C25 -179.2(5) . .
C23 C24 C25 C27 -0.9(8) . .
C23 C24 C25 C26 177.2(5) . .
Ba1 O13 C26 O12 -58.4(9) 4_464 .
Ba1 O13 C26 C25 122.6(6) 4_464 .
Zn2 O12 C26 O13 0.2(8) 4_464 .
Zn2 O12 C26 C25 179.2(4) 4_464 .
C24 C25 C26 O13 -161.8(5) . .
C27 C25 C26 O13 16.3(9) . .
C24 C25 C26 O12 19.2(8) . .
C27 C25 C26 O12 -162.8(5) . .
C24 C25 C27 C28 -0.7(9) . .
C26 C25 C27 C28 -178.8(5) . .
C25 C27 C28 C29 1.8(9) . .
C25 C27 C28 C30 -174.6(6) . .
C24 C23 C29 C28 -0.1(9) . .
C22 C23 C29 C28 -179.5(5) . .
C27 C28 C29 C23 -1.5(9) . .
C30 C28 C29 C23 175.0(5) . .
C27 C28 C30 C31 -37.7(9) . .
C29 C28 C30 C31 145.9(7) . .
C27 C28 C30 C32 81.0(7) . .
C29 C28 C30 C32 -95.4(7) . .
C27 C28 C30 C33 -159.0(6) . .
C29 C28 C30 C33 24.7(9) . .

loop_
_platon_squeeze_void_nr
_platon_squeeze_void_average_x
_platon_squeeze_void_average_y
_platon_squeeze_void_average_z
_platon_squeeze_void_volume
_platon_squeeze_void_count_electrons
_platon_squeeze_void_content
1 0.547 0.000 0.029 302 19 ' '
2 0.047 0.500 -0.238 302 19 ' '
3 0.924 0.000 0.820 8 1 ' '
4 0.424 0.500 0.820 8 1 ' '
